data_4119922
loop_
_publ_author_name
'J\"urgen Bauer'
'Holger Braunschweig'
'Alexander Damme'
'Jose Oscar Carlos'
'Jimenez-Halla, Thomas Kramer'
'Krzysztof Radacki'
'Rong Shang'
'Eva Siedler'
'Qing Ye'

_publ_contact_author_address
; Institut fuer Anorganische Chemie
Universitaet Wuerzburg
Am Hubland
97074 Wuerzburg, Germany
;
_publ_contact_author_email H.Braunschweig@mail.uni-wuerzburg.de
_publ_contact_author_fax +49-931-3184623
_publ_contact_author_name 'Prof. Dr. Holger Braunschweig'
_publ_contact_author_phone +49-931-3185260
_publ_section_title
;
 Metathesis Reactions of a Manganese Borylene Complex with Polar
 Heteroatom-Carbon Double Bonds: A Pathway to Previously Inaccessible
 Carbene Complexes
;
_journal_name_full 'Journal of the American Chemical Society'
_journal_page_first 8726
_journal_page_last 8734
_journal_paper_doi 10.1021/ja403389w
_journal_volume 135
_journal_year 2013
_chemical_formula_moiety 'C26 H36 B Fe O4 P'
_chemical_formula_sum 'C26 H36 B Fe O4 P'
_chemical_formula_weight 510.18
_chemical_name_common
;
?
;
_chemical_name_systematic
; 
?
;
_space_group_IT_number 61
_symmetry_cell_setting orthorhombic
_symmetry_space_group_name_Hall '-P 2ac 2ab'
_symmetry_space_group_name_H-M 'P b c a'
_atom_sites_solution_hydrogens geom
_atom_sites_solution_primary direct
_atom_sites_solution_secondary difmap
_audit_creation_method SHELXL-97
_cell_angle_alpha 90.00
_cell_angle_beta 90.00
_cell_angle_gamma 90.00
_cell_formula_units_Z 16
_cell_length_a 15.2691(4)
_cell_length_b 14.7958(4)
_cell_length_c 45.4046(11)
_cell_measurement_reflns_used 9906
_cell_measurement_temperature 100(2)
_cell_measurement_theta_max 26.68
_cell_measurement_theta_min 2.24
_cell_volume 10257.7(5)
_computing_cell_refinement 'Saint+ ver. 7.68A (Bruker AXS)'
_computing_data_collection 'APEX2 ver. 2010.3 (Bruker AXS)'
_computing_data_reduction 'Saint+ ver. 7.68A (Bruker AXS)'
_computing_molecular_graphics 'XP ver. 5.1 (Bruker AXS, 1998)'
_computing_publication_material 'SHELXL-97 (Sheldrick, 2008)'
_computing_structure_refinement 'SHELXL-97 (Sheldrick, 1997)'
_computing_structure_solution 'SHELXS-97 (Sheldrick, 1990)'
_diffrn_ambient_temperature 100(2)
_diffrn_measured_fraction_theta_full 1.000
_diffrn_measured_fraction_theta_max 0.999
_diffrn_measurement_device_type 'Bruker APEX-II CCD'
_diffrn_measurement_method '\f and \w scans'
_diffrn_radiation_monochromator 'multi-layer mirror'
_diffrn_radiation_source 'rotating anode'
_diffrn_radiation_type MoK\a
_diffrn_radiation_wavelength 0.71073
_diffrn_reflns_av_R_equivalents 0.0529
_diffrn_reflns_av_sigmaI/netI 0.0367
_diffrn_reflns_limit_h_max 19
_diffrn_reflns_limit_h_min -19
_diffrn_reflns_limit_k_max 18
_diffrn_reflns_limit_k_min -10
_diffrn_reflns_limit_l_max 57
_diffrn_reflns_limit_l_min -56
_diffrn_reflns_number 68322
_diffrn_reflns_theta_full 26.00
_diffrn_reflns_theta_max 26.75
_diffrn_reflns_theta_min 1.61
_exptl_absorpt_coefficient_mu 0.680
_exptl_absorpt_correction_T_max 0.7454
_exptl_absorpt_correction_T_min 0.6093
_exptl_absorpt_correction_type multi-scan
_exptl_absorpt_process_details 'Sadabs 2008/1 (Brucker 2008)'
_exptl_crystal_colour colourless
_exptl_crystal_density_diffrn 1.321
_exptl_crystal_description block
_exptl_crystal_F_000 4320
_exptl_crystal_size_max 0.19
_exptl_crystal_size_mid 0.16
_exptl_crystal_size_min 0.08
_refine_diff_density_max 0.611
_refine_diff_density_min -0.464
_refine_diff_density_rms 0.070
_refine_ls_extinction_method none
_refine_ls_goodness_of_fit_ref 1.139
_refine_ls_hydrogen_treatment constr
_refine_ls_matrix_type full
_refine_ls_number_parameters 609
_refine_ls_number_reflns 10916
_refine_ls_number_restraints 0
_refine_ls_restrained_S_all 1.139
_refine_ls_R_factor_all 0.0661
_refine_ls_R_factor_gt 0.0439
_refine_ls_shift/su_max 0.001
_refine_ls_shift/su_mean 0.000
_refine_ls_structure_factor_coef Fsqd
_refine_ls_weighting_details 'calc w=1/[\s^2^(Fo^2^)+(0.0333P)^2^+12.2527P] where P=(Fo^2^+2Fc^2^)/3'
_refine_ls_weighting_scheme calc
_refine_ls_wR_factor_gt 0.0954
_refine_ls_wR_factor_ref 0.1040
_reflns_number_gt 8431
_reflns_number_total 10916
_reflns_threshold_expression >2sigma(I)
_cod_data_source_file ja403389w_si_002_7.cif
_cod_data_source_block 10
_cod_database_code 4119922

loop_
_symmetry_equiv_pos_as_xyz
'x, y, z'
'-x+1/2, -y, z+1/2'
'-x, y+1/2, -z+1/2'
'x+1/2, -y+1/2, -z'
'-x, -y, -z'
'x-1/2, y, -z-1/2'
'x, -y-1/2, z-1/2'
'-x-1/2, y-1/2, z'

loop_
_atom_site_label
_atom_site_type_symbol
_atom_site_fract_x
_atom_site_fract_y
_atom_site_fract_z
_atom_site_U_iso_or_equiv
_atom_site_adp_type
_atom_site_occupancy
_atom_site_symmetry_multiplicity
_atom_site_calc_flag
_atom_site_refinement_flags
Fe1 Fe 0.64339(2) 0.24970(2) 0.057052(7) 0.01328(8) Uani 1 1 d .
P1 P 0.77982(4) 0.25903(5) 0.039541(14) 0.01720(14) Uani 1 1 d .
O1 O 0.64138(13) 0.44702(12) 0.05294(5) 0.0276(4) Uani 1 1 d .
B1 B 0.57249(18) 0.24083(18) 0.01749(6) 0.0149(5) Uani 1 1 d .
C1 C 0.63925(16) 0.36907(18) 0.05375(6) 0.0183(5) Uani 1 1 d .
O2 O 0.69514(14) 0.25494(16) 0.11936(4) 0.0335(5) Uani 1 1 d .
C2 C 0.67311(16) 0.25225(19) 0.09542(6) 0.0205(5) Uani 1 1 d .
O3 O 0.65162(13) 0.05219(12) 0.05331(4) 0.0272(4) Uani 1 1 d .
C3 C 0.64608(16) 0.12976(17) 0.05430(5) 0.0173(5) Uani 1 1 d .
O4 O 0.49067(11) 0.23229(12) 0.02807(4) 0.0165(4) Uani 1 1 d .
C11 C 0.79588(18) 0.3377(2) 0.00945(6) 0.0254(6) Uani 1 1 d .
H11A H 0.8570 0.3353 0.0029 0.038 Uiso 1 1 calc R
H11B H 0.7820 0.3991 0.0161 0.038 Uiso 1 1 calc R
H11C H 0.7574 0.3214 -0.0070 0.038 Uiso 1 1 calc R
C12 C 0.86090(18) 0.2985(2) 0.06569(7) 0.0335(7) Uani 1 1 d .
H12A H 0.9179 0.3033 0.0559 0.050 Uiso 1 1 calc R
H12B H 0.8651 0.2556 0.0821 0.050 Uiso 1 1 calc R
H12C H 0.8436 0.3580 0.0732 0.050 Uiso 1 1 calc R
C13 C 0.8284(2) 0.1563(2) 0.02553(7) 0.0333(7) Uani 1 1 d .
H13A H 0.7898 0.1298 0.0106 0.050 Uiso 1 1 calc R
H13B H 0.8363 0.1132 0.0417 0.050 Uiso 1 1 calc R
H13C H 0.8854 0.1701 0.0167 0.050 Uiso 1 1 calc R
C21 C 0.58443(15) 0.24335(17) -0.01746(5) 0.0143(5) Uani 1 1 d .
C22 C 0.57607(16) 0.32682(16) -0.03220(5) 0.0152(5) Uani 1 1 d .
C23 C 0.57816(16) 0.33030(17) -0.06304(5) 0.0165(5) Uani 1 1 d .
C24 C 0.58859(15) 0.25106(17) -0.07865(5) 0.0158(5) Uani 1 1 d .
H24 H 0.5895 0.2535 -0.0996 0.019 Uiso 1 1 calc R
C25 C 0.59779(16) 0.16784(17) -0.06489(6) 0.0169(5) Uani 1 1 d .
C26 C 0.59505(16) 0.16376(17) -0.03406(5) 0.0164(5) Uani 1 1 d .
C27 C 0.56301(19) 0.41375(17) -0.01535(6) 0.0219(6) Uani 1 1 d .
H27A H 0.6182 0.4475 -0.0148 0.033 Uiso 1 1 calc R
H27B H 0.5444 0.3999 0.0048 0.033 Uiso 1 1 calc R
H27C H 0.5180 0.4502 -0.0251 0.033 Uiso 1 1 calc R
C28 C 0.56888(19) 0.41876(18) -0.07929(6) 0.0244(6) Uani 1 1 d .
H28A H 0.5723 0.4078 -0.1005 0.037 Uiso 1 1 calc R
H28B H 0.6161 0.4597 -0.0734 0.037 Uiso 1 1 calc R
H28C H 0.5122 0.4462 -0.0745 0.037 Uiso 1 1 calc R
C29 C 0.61138(19) 0.08433(18) -0.08336(6) 0.0242(6) Uani 1 1 d .
H29A H 0.6142 0.1013 -0.1042 0.036 Uiso 1 1 calc R
H29B H 0.5625 0.0425 -0.0803 0.036 Uiso 1 1 calc R
H29C H 0.6663 0.0549 -0.0776 0.036 Uiso 1 1 calc R
C30 C 0.6010(2) 0.07260(17) -0.01925(6) 0.0258(6) Uani 1 1 d .
H30A H 0.5612 0.0302 -0.0290 0.039 Uiso 1 1 calc R
H30B H 0.5845 0.0785 0.0015 0.039 Uiso 1 1 calc R
H30C H 0.6612 0.0499 -0.0206 0.039 Uiso 1 1 calc R
C31 C 0.50488(15) 0.24481(17) 0.06022(5) 0.0145(5) Uani 1 1 d .
C32 C 0.45618(16) 0.33147(17) 0.06875(5) 0.0164(5) Uani 1 1 d .
H32 H 0.4836 0.3841 0.0585 0.020 Uiso 1 1 calc R
C33 C 0.35931(16) 0.32401(18) 0.05947(6) 0.0199(5) Uani 1 1 d .
H33A H 0.3281 0.3805 0.0646 0.024 Uiso 1 1 calc R
H33B H 0.3555 0.3155 0.0379 0.024 Uiso 1 1 calc R
C34 C 0.31650(16) 0.24440(18) 0.07507(6) 0.0202(5) Uani 1 1 d .
H34 H 0.2539 0.2393 0.0688 0.024 Uiso 1 1 calc R
C35 C 0.36534(16) 0.15709(17) 0.06741(6) 0.0197(5) Uani 1 1 d .
H35A H 0.3610 0.1456 0.0460 0.024 Uiso 1 1 calc R
H35B H 0.3380 0.1056 0.0779 0.024 Uiso 1 1 calc R
C36 C 0.46234(16) 0.16453(17) 0.07633(5) 0.0158(5) Uani 1 1 d .
H36 H 0.4936 0.1074 0.0710 0.019 Uiso 1 1 calc R
C37 C 0.46131(17) 0.34623(17) 0.10222(6) 0.0195(5) Uani 1 1 d .
H37A H 0.4312 0.4032 0.1076 0.023 Uiso 1 1 calc R
H37B H 0.5233 0.3510 0.1084 0.023 Uiso 1 1 calc R
C38 C 0.41740(17) 0.26618(18) 0.11801(5) 0.0194(5) Uani 1 1 d .
H38 H 0.4203 0.2756 0.1398 0.023 Uiso 1 1 calc R
C39 C 0.46651(17) 0.17899(17) 0.10979(5) 0.0188(5) Uani 1 1 d .
H39A H 0.5284 0.1835 0.1162 0.023 Uiso 1 1 calc R
H39B H 0.4396 0.1268 0.1200 0.023 Uiso 1 1 calc R
C40 C 0.32141(17) 0.25915(19) 0.10836(6) 0.0215(6) Uani 1 1 d .
H40A H 0.2929 0.2081 0.1187 0.026 Uiso 1 1 calc R
H40B H 0.2899 0.3153 0.1137 0.026 Uiso 1 1 calc R
Fe99 Fe 0.15860(2) 0.16982(2) 0.247859(8) 0.01457(9) Uani 1 1 d .
P101 P 0.11578(5) 0.25691(5) 0.285720(15) 0.02022(15) Uani 1 1 d .
O101 O -0.00765(12) 0.07348(13) 0.25431(4) 0.0264(4) Uani 1 1 d .
C101 C 0.05949(17) 0.10815(17) 0.25174(6) 0.0186(5) Uani 1 1 d .
B101 B 0.21371(18) 0.0593(2) 0.26968(6) 0.0163(6) Uani 1 1 d .
O102 O 0.08709(13) 0.28863(13) 0.20170(4) 0.0266(4) Uani 1 1 d .
C102 C 0.11650(17) 0.24292(17) 0.21932(6) 0.0186(5) Uani 1 1 d .
C103 C 0.26545(18) 0.21873(17) 0.25072(5) 0.0184(5) Uani 1 1 d .
O103 O 0.33212(12) 0.25284(12) 0.25243(4) 0.0252(4) Uani 1 1 d .
O104 O 0.24199(11) 0.00806(11) 0.24726(4) 0.0169(4) Uani 1 1 d .
C111 C 0.0426(3) 0.2054(3) 0.31214(8) 0.0576(12) Uani 1 1 d .
H11D H 0.0326 0.2472 0.3285 0.086 Uiso 1 1 calc R
H11E H 0.0688 0.1495 0.3196 0.086 Uiso 1 1 calc R
H11F H -0.0134 0.1915 0.3026 0.086 Uiso 1 1 calc R
C112 C 0.2002(2) 0.2999(2) 0.30966(7) 0.0377(8) Uani 1 1 d .
H11G H 0.2418 0.3359 0.2981 0.057 Uiso 1 1 calc R
H11H H 0.2311 0.2492 0.3189 0.057 Uiso 1 1 calc R
H11I H 0.1737 0.3379 0.3249 0.057 Uiso 1 1 calc R
C113 C 0.0586(3) 0.3596(3) 0.27568(8) 0.0571(12) Uani 1 1 d .
H11J H 0.0061 0.3443 0.2643 0.086 Uiso 1 1 calc R
H11K H 0.0972 0.3978 0.2637 0.086 Uiso 1 1 calc R
H11L H 0.0416 0.3923 0.2936 0.086 Uiso 1 1 calc R
C121 C 0.22014(17) 0.03165(17) 0.30329(5) 0.0183(5) Uani 1 1 d .
C122 C 0.28853(18) 0.06328(18) 0.32137(6) 0.0230(6) Uani 1 1 d .
C123 C 0.2856(2) 0.0472(2) 0.35192(6) 0.0308(7) Uani 1 1 d .
C124 C 0.2152(2) 0.0007(2) 0.36337(6) 0.0374(8) Uani 1 1 d .
H124 H 0.2116 -0.0068 0.3841 0.045 Uiso 1 1 calc R
C125 C 0.1498(2) -0.0355(2) 0.34604(7) 0.0336(7) Uani 1 1 d .
C126 C 0.15274(18) -0.02172(19) 0.31552(6) 0.0238(6) Uani 1 1 d .
C127 C 0.36642(19) 0.1106(2) 0.30821(6) 0.0280(6) Uani 1 1 d .
H12D H 0.3678 0.1734 0.3150 0.042 Uiso 1 1 calc R
H12E H 0.3620 0.1093 0.2867 0.042 Uiso 1 1 calc R
H12F H 0.4202 0.0797 0.3144 0.042 Uiso 1 1 calc R
C128 C 0.3584(2) 0.0812(3) 0.37170(7) 0.0471(9) Uani 1 1 d .
H12G H 0.4132 0.0504 0.3666 0.071 Uiso 1 1 calc R
H12H H 0.3435 0.0685 0.3923 0.071 Uiso 1 1 calc R
H12I H 0.3654 0.1465 0.3690 0.071 Uiso 1 1 calc R
C129 C 0.0761(2) -0.0903(3) 0.35964(8) 0.0533(11) Uani 1 1 d .
H12J H 0.0770 -0.0829 0.3811 0.080 Uiso 1 1 calc R
H12K H 0.0838 -0.1543 0.3547 0.080 Uiso 1 1 calc R
H12L H 0.0198 -0.0691 0.3519 0.080 Uiso 1 1 calc R
C130 C 0.08610(18) -0.0680(2) 0.29624(7) 0.0291(7) Uani 1 1 d .
H13D H 0.0842 -0.1325 0.3010 0.044 Uiso 1 1 calc R
H13E H 0.1025 -0.0603 0.2755 0.044 Uiso 1 1 calc R
H13F H 0.0283 -0.0411 0.2996 0.044 Uiso 1 1 calc R
C131 C 0.21315(16) 0.06414(16) 0.22183(5) 0.0148(5) Uani 1 1 d .
C132 C 0.29405(16) 0.08678(17) 0.20322(5) 0.0157(5) Uani 1 1 d .
H132 H 0.3365 0.1221 0.2154 0.019 Uiso 1 1 calc R
C133 C 0.33843(17) 0.00009(18) 0.19210(5) 0.0195(5) Uani 1 1 d .
H13G H 0.3911 0.0160 0.1805 0.023 Uiso 1 1 calc R
H13H H 0.3574 -0.0370 0.2091 0.023 Uiso 1 1 calc R
C134 C 0.27508(18) -0.05452(18) 0.17295(6) 0.0217(6) Uani 1 1 d .
H134 H 0.3045 -0.1108 0.1658 0.026 Uiso 1 1 calc R
C135 C 0.19617(18) -0.07923(18) 0.19211(6) 0.0221(6) Uani 1 1 d .
H13I H 0.2158 -0.1156 0.2092 0.027 Uiso 1 1 calc R
H13J H 0.1544 -0.1160 0.1805 0.027 Uiso 1 1 calc R
C136 C 0.15044(17) 0.00726(17) 0.20307(5) 0.0171(5) Uani 1 1 d .
H136 H 0.0981 -0.0096 0.2151 0.020 Uiso 1 1 calc R
C137 C 0.26584(17) 0.14332(17) 0.17666(5) 0.0169(5) Uani 1 1 d .
H13K H 0.3178 0.1595 0.1647 0.020 Uiso 1 1 calc R
H13L H 0.2379 0.1999 0.1835 0.020 Uiso 1 1 calc R
C138 C 0.20099(17) 0.08930(18) 0.15779(5) 0.0189(5) Uani 1 1 d .
H138 H 0.1818 0.1268 0.1406 0.023 Uiso 1 1 calc R
C139 C 0.12082(17) 0.06237(18) 0.17625(6) 0.0198(5) Uani 1 1 d .
H13M H 0.0895 0.1173 0.1829 0.024 Uiso 1 1 calc R
H13N H 0.0801 0.0260 0.1641 0.024 Uiso 1 1 calc R
C140 C 0.24604(19) 0.00316(19) 0.14664(5) 0.0216(6) Uani 1 1 d .
H14A H 0.2050 -0.0317 0.1342 0.026 Uiso 1 1 calc R
H14B H 0.2976 0.0194 0.1345 0.026 Uiso 1 1 calc R

loop_
_atom_site_aniso_label
_atom_site_aniso_U_11
_atom_site_aniso_U_22
_atom_site_aniso_U_33
_atom_site_aniso_U_23
_atom_site_aniso_U_13
_atom_site_aniso_U_12
Fe1 0.01284(17) 0.01426(16) 0.01273(16) 0.00013(14) 0.00059(13) 0.00042(15)
P1 0.0132(3) 0.0210(3) 0.0174(3) 0.0013(3) 0.0017(2) 0.0011(3)
O1 0.0283(11) 0.0156(9) 0.0389(12) 0.0008(8) 0.0024(9) -0.0009(8)
B1 0.0187(14) 0.0103(12) 0.0156(13) 0.0000(11) 0.0003(11) -0.0001(11)
C1 0.0132(12) 0.0228(14) 0.0190(13) -0.0025(11) 0.0012(10) -0.0013(11)
O2 0.0314(11) 0.0503(13) 0.0189(10) -0.0016(10) -0.0044(9) 0.0003(11)
C2 0.0158(12) 0.0241(13) 0.0217(14) -0.0008(11) 0.0027(10) 0.0006(11)
O3 0.0295(11) 0.0172(9) 0.0351(11) 0.0021(8) 0.0016(9) 0.0040(9)
C3 0.0138(12) 0.0205(13) 0.0176(13) 0.0016(10) 0.0009(10) 0.0017(11)
O4 0.0161(9) 0.0211(9) 0.0124(8) 0.0001(7) -0.0004(7) -0.0004(7)
C11 0.0209(14) 0.0298(15) 0.0255(14) 0.0060(12) 0.0070(11) -0.0001(12)
C12 0.0173(15) 0.054(2) 0.0295(16) 0.0007(14) -0.0014(12) -0.0077(14)
C13 0.0292(16) 0.0245(15) 0.0462(19) 0.0037(14) 0.0195(14) 0.0058(13)
C21 0.0116(11) 0.0160(12) 0.0155(11) -0.0004(10) -0.0006(9) -0.0001(10)
C22 0.0137(12) 0.0150(12) 0.0169(12) -0.0013(10) 0.0005(9) 0.0006(10)
C23 0.0146(12) 0.0172(12) 0.0177(12) 0.0028(10) -0.0002(10) 0.0011(10)
C24 0.0103(11) 0.0222(12) 0.0150(11) -0.0007(10) -0.0001(9) -0.0005(11)
C25 0.0120(12) 0.0170(12) 0.0218(13) -0.0031(10) 0.0001(10) -0.0016(10)
C26 0.0156(12) 0.0141(11) 0.0193(12) 0.0012(10) -0.0001(10) -0.0014(10)
C27 0.0304(15) 0.0153(12) 0.0198(13) 0.0002(10) 0.0021(11) 0.0033(12)
C28 0.0330(16) 0.0208(13) 0.0194(13) 0.0045(11) 0.0010(12) 0.0045(12)
C29 0.0290(15) 0.0215(13) 0.0222(14) -0.0068(11) 0.0002(11) 0.0007(12)
C30 0.0419(17) 0.0141(12) 0.0214(14) -0.0010(11) -0.0018(12) 0.0008(12)
C31 0.0126(11) 0.0177(12) 0.0131(11) -0.0001(10) 0.0005(9) 0.0000(10)
C32 0.0159(12) 0.0143(12) 0.0191(12) 0.0041(10) 0.0034(10) 0.0007(10)
C33 0.0164(13) 0.0226(13) 0.0206(13) 0.0038(11) 0.0020(10) 0.0047(11)
C34 0.0112(11) 0.0248(13) 0.0245(13) 0.0049(12) 0.0009(10) 0.0006(11)
C35 0.0178(13) 0.0197(13) 0.0215(13) 0.0021(11) 0.0026(10) -0.0043(11)
C36 0.0140(12) 0.0145(12) 0.0188(12) 0.0020(10) 0.0025(10) -0.0008(10)
C37 0.0194(13) 0.0189(13) 0.0201(13) -0.0039(11) 0.0029(11) 0.0024(11)
C38 0.0193(13) 0.0252(14) 0.0137(12) 0.0004(10) 0.0027(10) 0.0015(11)
C39 0.0170(13) 0.0214(13) 0.0181(13) 0.0061(11) 0.0018(10) -0.0003(11)
C40 0.0181(13) 0.0232(13) 0.0231(13) 0.0035(11) 0.0066(10) 0.0006(11)
Fe99 0.01525(17) 0.01383(16) 0.01463(17) 0.00014(14) 0.00141(14) 0.00008(14)
P101 0.0215(3) 0.0199(3) 0.0192(3) -0.0029(3) 0.0037(3) 0.0028(3)
O101 0.0191(10) 0.0303(10) 0.0297(11) 0.0029(9) 0.0018(8) -0.0025(9)
C101 0.0190(13) 0.0177(12) 0.0190(13) 0.0021(11) 0.0000(11) 0.0033(11)
B101 0.0110(13) 0.0196(14) 0.0185(14) 0.0023(11) 0.0007(11) -0.0026(12)
O102 0.0302(11) 0.0231(10) 0.0265(10) 0.0057(9) -0.0025(9) 0.0068(9)
C102 0.0172(12) 0.0166(12) 0.0221(13) -0.0038(11) 0.0039(10) -0.0041(11)
C103 0.0262(14) 0.0155(11) 0.0134(12) -0.0016(10) 0.0020(11) 0.0026(11)
O103 0.0207(10) 0.0253(10) 0.0294(10) -0.0034(9) 0.0013(8) -0.0094(9)
O104 0.0212(9) 0.0159(8) 0.0138(8) 0.0024(7) 0.0006(7) 0.0020(7)
C111 0.065(3) 0.055(2) 0.052(2) -0.0265(19) 0.043(2) -0.021(2)
C112 0.0354(18) 0.0456(19) 0.0321(17) -0.0196(15) -0.0015(14) 0.0057(16)
C113 0.085(3) 0.051(2) 0.0351(19) -0.0154(17) -0.0119(19) 0.047(2)
C121 0.0181(13) 0.0195(12) 0.0173(12) 0.0025(10) 0.0031(10) 0.0070(11)
C122 0.0249(15) 0.0214(13) 0.0228(14) -0.0003(11) -0.0026(11) 0.0046(12)
C123 0.0381(18) 0.0362(17) 0.0180(14) -0.0011(12) -0.0070(13) 0.0086(15)
C124 0.0457(19) 0.052(2) 0.0144(13) 0.0092(14) 0.0033(13) 0.0163(17)
C125 0.0291(16) 0.0433(18) 0.0285(16) 0.0174(14) 0.0063(13) 0.0103(15)
C126 0.0210(14) 0.0275(14) 0.0229(14) 0.0075(11) 0.0029(11) 0.0074(12)
C127 0.0259(15) 0.0298(15) 0.0282(15) -0.0005(12) -0.0102(12) -0.0016(13)
C128 0.053(2) 0.063(2) 0.0256(16) -0.0069(16) -0.0176(16) 0.006(2)
C129 0.039(2) 0.085(3) 0.0350(19) 0.033(2) 0.0128(16) 0.005(2)
C130 0.0196(14) 0.0327(16) 0.0349(16) 0.0120(13) 0.0007(12) -0.0010(13)
C131 0.0163(12) 0.0154(12) 0.0128(11) 0.0025(10) -0.0005(10) 0.0005(10)
C132 0.0147(12) 0.0168(12) 0.0157(12) -0.0015(10) 0.0000(10) -0.0006(10)
C133 0.0178(13) 0.0246(13) 0.0161(12) -0.0011(11) 0.0012(11) 0.0055(11)
C134 0.0257(14) 0.0194(13) 0.0201(13) -0.0045(11) 0.0012(11) 0.0039(12)
C135 0.0280(15) 0.0174(13) 0.0209(13) -0.0011(11) -0.0016(11) -0.0009(12)
C136 0.0170(13) 0.0161(12) 0.0181(12) -0.0002(10) 0.0022(10) -0.0028(11)
C137 0.0179(13) 0.0182(12) 0.0146(12) 0.0020(10) 0.0031(10) -0.0028(11)
C138 0.0211(13) 0.0215(13) 0.0141(12) 0.0010(10) -0.0014(10) -0.0018(11)
C139 0.0172(13) 0.0215(13) 0.0207(13) -0.0034(11) -0.0031(10) -0.0012(11)
C140 0.0239(13) 0.0253(14) 0.0156(12) -0.0056(11) 0.0001(11) -0.0016(11)

loop_
_atom_type_symbol
_atom_type_description
_atom_type_scat_dispersion_real
_atom_type_scat_dispersion_imag
_atom_type_scat_source
C C 0.0033 0.0016 'International Tables Vol C Tables 4.2.6.8 and 6.1.1.4'
H H 0.0000 0.0000 'International Tables Vol C Tables 4.2.6.8 and 6.1.1.4'
B B 0.0013 0.0007 'International Tables Vol C Tables 4.2.6.8 and 6.1.1.4'
O O 0.0106 0.0060 'International Tables Vol C Tables 4.2.6.8 and 6.1.1.4'
P P 0.1023 0.0942 'International Tables Vol C Tables 4.2.6.8 and 6.1.1.4'
Fe Fe 0.3463 0.8444 'International Tables Vol C Tables 4.2.6.8 and 6.1.1.4'

loop_
_geom_angle_atom_site_label_1
_geom_angle_atom_site_label_2
_geom_angle_atom_site_label_3
_geom_angle
C1 Fe1 C3 171.09(11)
C1 Fe1 C2 94.01(12)
C3 Fe1 C2 94.76(12)
C1 Fe1 B1 88.37(11)
C3 Fe1 B1 83.66(11)
C2 Fe1 B1 163.37(11)
C1 Fe1 C31 90.24(11)
C3 Fe1 C31 89.64(11)
C2 Fe1 C31 100.74(10)
B1 Fe1 C31 62.76(10)
C1 Fe1 P1 86.65(8)
C3 Fe1 P1 90.87(8)
C2 Fe1 P1 96.20(8)
B1 Fe1 P1 100.37(8)
C31 Fe1 P1 162.95(7)
C13 P1 C11 102.68(14)
C13 P1 C12 102.80(16)
C11 P1 C12 101.21(14)
C13 P1 Fe1 117.12(10)
C11 P1 Fe1 115.75(9)
C12 P1 Fe1 115.08(10)
O4 B1 C21 117.6(2)
O4 B1 Fe1 100.33(16)
C21 B1 Fe1 142.07(19)
O1 C1 Fe1 175.2(2)
O2 C2 Fe1 177.3(2)
O3 C3 Fe1 176.6(2)
B1 O4 C31 101.73(18)
P1 C11 H11A 109.5
P1 C11 H11B 109.5
H11A C11 H11B 109.5
P1 C11 H11C 109.5
H11A C11 H11C 109.5
H11B C11 H11C 109.5
P1 C12 H12A 109.5
P1 C12 H12B 109.5
H12A C12 H12B 109.5
P1 C12 H12C 109.5
H12A C12 H12C 109.5
H12B C12 H12C 109.5
P1 C13 H13A 109.5
P1 C13 H13B 109.5
H13A C13 H13B 109.5
P1 C13 H13C 109.5
H13A C13 H13C 109.5
H13B C13 H13C 109.5
C26 C21 C22 119.3(2)
C26 C21 B1 121.7(2)
C22 C21 B1 118.8(2)
C23 C22 C21 120.3(2)
C23 C22 C27 118.6(2)
C21 C22 C27 121.2(2)
C24 C23 C22 119.0(2)
C24 C23 C28 119.8(2)
C22 C23 C28 121.2(2)
C23 C24 C25 122.3(2)
C23 C24 H24 118.8
C25 C24 H24 118.8
C24 C25 C26 119.0(2)
C24 C25 C29 119.4(2)
C26 C25 C29 121.6(2)
C25 C26 C21 120.1(2)
C25 C26 C30 118.8(2)
C21 C26 C30 121.0(2)
C22 C27 H27A 109.5
C22 C27 H27B 109.5
H27A C27 H27B 109.5
C22 C27 H27C 109.5
H27A C27 H27C 109.5
H27B C27 H27C 109.5
C23 C28 H28A 109.5
C23 C28 H28B 109.5
H28A C28 H28B 109.5
C23 C28 H28C 109.5
H28A C28 H28C 109.5
H28B C28 H28C 109.5
C25 C29 H29A 109.5
C25 C29 H29B 109.5
H29A C29 H29B 109.5
C25 C29 H29C 109.5
H29A C29 H29C 109.5
H29B C29 H29C 109.5
C26 C30 H30A 109.5
C26 C30 H30B 109.5
H30A C30 H30B 109.5
C26 C30 H30C 109.5
H30A C30 H30C 109.5
H30B C30 H30C 109.5
O4 C31 C32 106.35(18)
O4 C31 C36 107.98(19)
C32 C31 C36 108.74(19)
O4 C31 Fe1 94.76(13)
C32 C31 Fe1 118.20(17)
C36 C31 Fe1 118.65(16)
C31 C32 C37 110.1(2)
C31 C32 C33 109.7(2)
C37 C32 C33 109.2(2)
C31 C32 H32 109.3
C37 C32 H32 109.3
C33 C32 H32 109.3
C34 C33 C32 109.9(2)
C34 C33 H33A 109.7
C32 C33 H33A 109.7
C34 C33 H33B 109.7
C32 C33 H33B 109.7
H33A C33 H33B 108.2
C33 C34 C40 109.2(2)
C33 C34 C35 109.8(2)
C40 C34 C35 108.7(2)
C33 C34 H34 109.7
C40 C34 H34 109.7
C35 C34 H34 109.7
C34 C35 C36 110.4(2)
C34 C35 H35A 109.6
C36 C35 H35A 109.6
C34 C35 H35B 109.6
C36 C35 H35B 109.6
H35A C35 H35B 108.1
C39 C36 C31 110.2(2)
C39 C36 C35 108.1(2)
C31 C36 C35 109.7(2)
C39 C36 H36 109.6
C31 C36 H36 109.6
C35 C36 H36 109.6
C32 C37 C38 109.2(2)
C32 C37 H37A 109.8
C38 C37 H37A 109.8
C32 C37 H37B 109.8
C38 C37 H37B 109.8
H37A C37 H37B 108.3
C40 C38 C39 109.9(2)
C40 C38 C37 109.6(2)
C39 C38 C37 108.7(2)
C40 C38 H38 109.6
C39 C38 H38 109.6
C37 C38 H38 109.6
C36 C39 C38 109.7(2)
C36 C39 H39A 109.7
C38 C39 H39A 109.7
C36 C39 H39B 109.7
C38 C39 H39B 109.7
H39A C39 H39B 108.2
C34 C40 C38 109.8(2)
C34 C40 H40A 109.7
C38 C40 H40A 109.7
C34 C40 H40B 109.7
C38 C40 H40B 109.7
H40A C40 H40B 108.2
C101 Fe99 C103 167.81(12)
C101 Fe99 C102 94.34(11)
C103 Fe99 C102 97.72(11)
C101 Fe99 B101 83.91(11)
C103 Fe99 B101 85.13(11)
C102 Fe99 B101 162.25(11)
C101 Fe99 C131 90.64(11)
C103 Fe99 C131 88.89(10)
C102 Fe99 C131 100.42(10)
B101 Fe99 C131 62.02(10)
C101 Fe99 P101 88.32(9)
C103 Fe99 P101 88.73(8)
C102 Fe99 P101 95.85(8)
B101 Fe99 P101 101.74(8)
C131 Fe99 P101 163.73(7)
C112 P101 C111 101.01(18)
C112 P101 C113 101.58(18)
C111 P101 C113 102.9(2)
C112 P101 Fe99 117.11(11)
C111 P101 Fe99 116.48(12)
C113 P101 Fe99 115.41(11)
O101 C101 Fe99 175.5(2)
O104 B101 C121 124.5(2)
O104 B101 Fe99 102.26(17)
C121 B101 Fe99 133.19(19)
O102 C102 Fe99 177.6(2)
O103 C103 Fe99 177.5(2)
B101 O104 C131 100.28(18)
P101 C111 H11D 109.5
P101 C111 H11E 109.5
H11D C111 H11E 109.5
P101 C111 H11F 109.5
H11D C111 H11F 109.5
H11E C111 H11F 109.5
P101 C112 H11G 109.5
P101 C112 H11H 109.5
H11G C112 H11H 109.5
P101 C112 H11I 109.5
H11G C112 H11I 109.5
H11H C112 H11I 109.5
P101 C113 H11J 109.5
P101 C113 H11K 109.5
H11J C113 H11K 109.5
P101 C113 H11L 109.5
H11J C113 H11L 109.5
H11K C113 H11L 109.5
C122 C121 C126 119.8(2)
C122 C121 B101 121.5(2)
C126 C121 B101 118.6(2)
C123 C122 C121 119.7(3)
C123 C122 C127 119.7(3)
C121 C122 C127 120.6(2)
C124 C123 C122 118.7(3)
C124 C123 C128 120.9(3)
C122 C123 C128 120.4(3)
C123 C124 C125 122.9(3)
C123 C124 H124 118.5
C125 C124 H124 118.5
C124 C125 C126 119.0(3)
C124 C125 C129 120.8(3)
C126 C125 C129 120.2(3)
C125 C126 C121 119.6(3)
C125 C126 C130 119.1(3)
C121 C126 C130 121.2(2)
C122 C127 H12D 109.5
C122 C127 H12E 109.5
H12D C127 H12E 109.5
C122 C127 H12F 109.5
H12D C127 H12F 109.5
H12E C127 H12F 109.5
C123 C128 H12G 109.5
C123 C128 H12H 109.5
H12G C128 H12H 109.5
C123 C128 H12I 109.5
H12G C128 H12I 109.5
H12H C128 H12I 109.5
C125 C129 H12J 109.5
C125 C129 H12K 109.5
H12J C129 H12K 109.5
C125 C129 H12L 109.5
H12J C129 H12L 109.5
H12K C129 H12L 109.5
C126 C130 H13D 109.5
C126 C130 H13E 109.5
H13D C130 H13E 109.5
C126 C130 H13F 109.5
H13D C130 H13F 109.5
H13E C130 H13F 109.5
O104 C131 C136 108.05(19)
O104 C131 C132 108.12(19)
C136 C131 C132 108.5(2)
O104 C131 Fe99 95.43(13)
C136 C131 Fe99 117.84(17)
C132 C131 Fe99 117.41(16)
C137 C132 C131 109.1(2)
C137 C132 C133 108.8(2)
C131 C132 C133 110.7(2)
C137 C132 H132 109.4
C131 C132 H132 109.4
C133 C132 H132 109.4
C134 C133 C132 110.4(2)
C134 C133 H13G 109.6
C132 C133 H13G 109.6
C134 C133 H13H 109.6
C132 C133 H13H 109.6
H13G C133 H13H 108.1
C135 C134 C133 107.5(2)
C135 C134 C140 110.4(2)
C133 C134 C140 109.3(2)
C135 C134 H134 109.9
C133 C134 H134 109.9
C140 C134 H134 109.9
C134 C135 C136 110.0(2)
C134 C135 H13I 109.7
C136 C135 H13I 109.7
C134 C135 H13J 109.7
C136 C135 H13J 109.7
H13I C135 H13J 108.2
C131 C136 C139 109.5(2)
C131 C136 C135 110.6(2)
C139 C136 C135 108.6(2)
C131 C136 H136 109.4
C139 C136 H136 109.4
C135 C136 H136 109.4
C132 C137 C138 109.7(2)
C132 C137 H13K 109.7
C138 C137 H13K 109.7
C132 C137 H13L 109.7
C138 C137 H13L 109.7
H13K C137 H13L 108.2
C137 C138 C140 109.1(2)
C137 C138 C139 110.2(2)
C140 C138 C139 108.8(2)
C137 C138 H138 109.6
C140 C138 H138 109.6
C139 C138 H138 109.6
C136 C139 C138 109.6(2)
C136 C139 H13M 109.7
C138 C139 H13M 109.7
C136 C139 H13N 109.7
C138 C139 H13N 109.7
H13M C139 H13N 108.2
C134 C140 C138 109.6(2)
C134 C140 H14A 109.8
C138 C140 H14A 109.8
C134 C140 H14B 109.8
C138 C140 H14B 109.8
H14A C140 H14B 108.2

loop_
_geom_bond_atom_site_label_1
_geom_bond_atom_site_label_2
_geom_bond_distance
Fe1 C1 1.774(3)
Fe1 C3 1.779(3)
Fe1 C2 1.801(3)
Fe1 B1 2.101(3)
Fe1 C31 2.121(2)
Fe1 P1 2.2339(7)
P1 C13 1.808(3)
P1 C11 1.812(3)
P1 C12 1.812(3)
O1 C1 1.154(3)
B1 O4 1.344(3)
B1 C21 1.598(4)
O2 C2 1.138(3)
O3 C3 1.152(3)
O4 C31 1.488(3)
C11 H11A 0.9800
C11 H11B 0.9800
C11 H11C 0.9800
C12 H12A 0.9800
C12 H12B 0.9800
C12 H12C 0.9800
C13 H13A 0.9800
C13 H13B 0.9800
C13 H13C 0.9800
C21 C26 1.408(3)
C21 C22 1.411(3)
C22 C23 1.401(3)
C22 C27 1.510(3)
C23 C24 1.379(3)
C23 C28 1.509(3)
C24 C25 1.388(4)
C24 H24 0.9500
C25 C26 1.402(3)
C25 C29 1.508(3)
C26 C30 1.510(3)
C27 H27A 0.9800
C27 H27B 0.9800
C27 H27C 0.9800
C28 H28A 0.9800
C28 H28B 0.9800
C28 H28C 0.9800
C29 H29A 0.9800
C29 H29B 0.9800
C29 H29C 0.9800
C30 H30A 0.9800
C30 H30B 0.9800
C30 H30C 0.9800
C31 C32 1.532(3)
C31 C36 1.539(3)
C32 C37 1.537(3)
C32 C33 1.542(3)
C32 H32 1.0000
C33 C34 1.522(4)
C33 H33A 0.9900
C33 H33B 0.9900
C34 C40 1.529(4)
C34 C35 1.532(4)
C34 H34 1.0000
C35 C36 1.540(3)
C35 H35A 0.9900
C35 H35B 0.9900
C36 C39 1.536(3)
C36 H36 1.0000
C37 C38 1.538(4)
C37 H37A 0.9900
C37 H37B 0.9900
C38 C40 1.533(4)
C38 C39 1.538(4)
C38 H38 1.0000
C39 H39A 0.9900
C39 H39B 0.9900
C40 H40A 0.9900
C40 H40B 0.9900
Fe99 C101 1.776(3)
Fe99 C103 1.789(3)
Fe99 C102 1.806(3)
Fe99 B101 2.089(3)
Fe99 C131 2.130(2)
Fe99 P101 2.2457(7)
P101 C112 1.802(3)
P101 C111 1.809(3)
P101 C113 1.810(3)
O101 C101 1.152(3)
B101 O104 1.340(3)
B101 C121 1.583(4)
O102 C102 1.140(3)
C103 O103 1.139(3)
O104 C131 1.488(3)
C111 H11D 0.9800
C111 H11E 0.9800
C111 H11F 0.9800
C112 H11G 0.9800
C112 H11H 0.9800
C112 H11I 0.9800
C113 H11J 0.9800
C113 H11K 0.9800
C113 H11L 0.9800
C121 C122 1.408(4)
C121 C126 1.411(4)
C122 C123 1.408(4)
C122 C127 1.504(4)
C123 C124 1.378(5)
C123 C128 1.514(4)
C124 C125 1.380(5)
C124 H124 0.9500
C125 C126 1.401(4)
C125 C129 1.518(5)
C126 C130 1.507(4)
C127 H12D 0.9800
C127 H12E 0.9800
C127 H12F 0.9800
C128 H12G 0.9800
C128 H12H 0.9800
C128 H12I 0.9800
C129 H12J 0.9800
C129 H12K 0.9800
C129 H12L 0.9800
C130 H13D 0.9800
C130 H13E 0.9800
C130 H13F 0.9800
C131 C136 1.533(3)
C131 C132 1.534(3)
C132 C137 1.529(3)
C132 C133 1.536(3)
C132 H132 1.0000
C133 C134 1.531(4)
C133 H13G 0.9900
C133 H13H 0.9900
C134 C135 1.530(4)
C134 C140 1.534(4)
C134 H134 1.0000
C135 C136 1.540(4)
C135 H13I 0.9900
C135 H13J 0.9900
C136 C139 1.534(4)
C136 H136 1.0000
C137 C138 1.534(3)
C137 H13K 0.9900
C137 H13L 0.9900
C138 C140 1.534(4)
C138 C139 1.536(4)
C138 H138 1.0000
C139 H13M 0.9900
C139 H13N 0.9900
C140 H14A 0.9900
C140 H14B 0.9900

loop_
_geom_torsion_atom_site_label_1
_geom_torsion_atom_site_label_2
_geom_torsion_atom_site_label_3
_geom_torsion_atom_site_label_4
_geom_torsion
C1 Fe1 P1 C13 -162.89(15)
C3 Fe1 P1 C13 8.55(15)
C2 Fe1 P1 C13 103.43(15)
B1 Fe1 P1 C13 -75.16(15)
C31 Fe1 P1 C13 -83.1(3)
C1 Fe1 P1 C11 -41.49(14)
C3 Fe1 P1 C11 129.94(14)
C2 Fe1 P1 C11 -135.17(14)
B1 Fe1 P1 C11 46.23(14)
C31 Fe1 P1 C11 38.3(3)
C1 Fe1 P1 C12 76.15(15)
C3 Fe1 P1 C12 -112.42(15)
C2 Fe1 P1 C12 -17.53(16)
B1 Fe1 P1 C12 163.87(15)
C31 Fe1 P1 C12 156.0(3)
C1 Fe1 B1 O4 -95.59(17)
C3 Fe1 B1 O4 88.39(17)
C2 Fe1 B1 O4 3.0(5)
C31 Fe1 B1 O4 -4.48(14)
P1 Fe1 B1 O4 178.12(14)
C1 Fe1 B1 C21 82.5(3)
C3 Fe1 B1 C21 -93.6(3)
C2 Fe1 B1 C21 -179.0(3)
C31 Fe1 B1 C21 173.6(3)
P1 Fe1 B1 C21 -3.8(3)
C21 B1 O4 C31 -172.8(2)
Fe1 B1 O4 C31 5.80(18)
O4 B1 C21 C26 -88.2(3)
Fe1 B1 C21 C26 94.0(3)
O4 B1 C21 C22 85.9(3)
Fe1 B1 C21 C22 -91.9(3)
C26 C21 C22 C23 0.1(4)
B1 C21 C22 C23 -174.2(2)
C26 C21 C22 C27 178.9(2)
B1 C21 C22 C27 4.7(3)
C21 C22 C23 C24 -0.1(4)
C27 C22 C23 C24 -178.9(2)
C21 C22 C23 C28 179.7(2)
C27 C22 C23 C28 0.8(4)
C22 C23 C24 C25 -0.5(4)
C28 C23 C24 C25 179.7(2)
C23 C24 C25 C26 1.0(4)
C23 C24 C25 C29 -178.4(2)
C24 C25 C26 C21 -0.9(4)
C29 C25 C26 C21 178.4(2)
C24 C25 C26 C30 177.3(2)
C29 C25 C26 C30 -3.4(4)
C22 C21 C26 C25 0.4(4)
B1 C21 C26 C25 174.5(2)
C22 C21 C26 C30 -177.8(2)
B1 C21 C26 C30 -3.7(4)
B1 O4 C31 C32 115.6(2)
B1 O4 C31 C36 -127.9(2)
B1 O4 C31 Fe1 -5.68(18)
C1 Fe1 C31 O4 92.03(15)
C3 Fe1 C31 O4 -79.06(15)
C2 Fe1 C31 O4 -173.83(14)
B1 Fe1 C31 O4 4.00(13)
P1 Fe1 C31 O4 12.7(3)
C1 Fe1 C31 C32 -19.38(19)
C3 Fe1 C31 C32 169.53(19)
C2 Fe1 C31 C32 74.75(19)
B1 Fe1 C31 C32 -107.4(2)
P1 Fe1 C31 C32 -98.7(3)
C1 Fe1 C31 C36 -154.48(19)
C3 Fe1 C31 C36 34.43(19)
C2 Fe1 C31 C36 -60.3(2)
B1 Fe1 C31 C36 117.5(2)
P1 Fe1 C31 C36 126.2(2)
O4 C31 C32 C37 175.72(18)
C36 C31 C32 C37 59.7(3)
Fe1 C31 C32 C37 -79.5(2)
O4 C31 C32 C33 55.5(2)
C36 C31 C32 C33 -60.6(2)
Fe1 C31 C32 C33 160.29(16)
C31 C32 C33 C34 60.5(3)
C37 C32 C33 C34 -60.3(3)
C32 C33 C34 C40 60.4(3)
C32 C33 C34 C35 -58.7(3)
C33 C34 C35 C36 58.3(3)
C40 C34 C35 C36 -61.1(3)
O4 C31 C36 C39 -174.03(18)
C32 C31 C36 C39 -59.0(3)
Fe1 C31 C36 C39 79.9(2)
O4 C31 C36 C35 -55.2(2)
C32 C31 C36 C35 59.8(3)
Fe1 C31 C36 C35 -161.27(16)
C34 C35 C36 C39 61.1(3)
C34 C35 C36 C31 -59.0(3)
C31 C32 C37 C38 -61.1(3)
C33 C32 C37 C38 59.4(3)
C32 C37 C38 C40 -59.5(3)
C32 C37 C38 C39 60.6(3)
C31 C36 C39 C38 59.9(3)
C35 C36 C39 C38 -59.8(3)
C40 C38 C39 C36 59.8(3)
C37 C38 C39 C36 -60.2(3)
C33 C34 C40 C38 -60.2(3)
C35 C34 C40 C38 59.5(3)
C39 C38 C40 C34 -59.4(3)
C37 C38 C40 C34 60.0(3)
C101 Fe99 P101 C112 146.78(16)
C103 Fe99 P101 C112 -21.39(16)
C102 Fe99 P101 C112 -119.03(16)
B101 Fe99 P101 C112 63.36(16)
C131 Fe99 P101 C112 60.3(3)
C101 Fe99 P101 C111 27.1(2)
C103 Fe99 P101 C111 -141.0(2)
C102 Fe99 P101 C111 121.3(2)
B101 Fe99 P101 C111 -56.3(2)
C131 Fe99 P101 C111 -59.4(3)
C101 Fe99 P101 C113 -93.7(2)
C103 Fe99 P101 C113 98.13(19)
C102 Fe99 P101 C113 0.50(19)
B101 Fe99 P101 C113 -177.11(19)
C131 Fe99 P101 C113 179.8(3)
C101 Fe99 B101 O104 94.84(18)
C103 Fe99 B101 O104 -90.48(17)
C102 Fe99 B101 O104 9.7(5)
C131 Fe99 B101 O104 0.86(14)
P101 Fe99 B101 O104 -178.16(14)
C101 Fe99 B101 C121 -81.8(3)
C103 Fe99 B101 C121 92.8(3)
C102 Fe99 B101 C121 -167.0(3)
C131 Fe99 B101 C121 -175.8(3)
P101 Fe99 B101 C121 5.2(3)
C121 B101 O104 C131 176.0(2)
Fe99 B101 O104 C131 -1.10(18)
O104 B101 C121 C122 97.9(3)
Fe99 B101 C121 C122 -86.1(3)
O104 B101 C121 C126 -85.7(3)
Fe99 B101 C121 C126 90.3(3)
C126 C121 C122 C123 -4.8(4)
B101 C121 C122 C123 171.5(2)
C126 C121 C122 C127 172.6(2)
B101 C121 C122 C127 -11.1(4)
C121 C122 C123 C124 -0.1(4)
C127 C122 C123 C124 -177.5(3)
C121 C122 C123 C128 -179.7(3)
C127 C122 C123 C128 2.9(4)
C122 C123 C124 C125 3.9(5)
C128 C123 C124 C125 -176.6(3)
C123 C124 C125 C126 -2.5(5)
C123 C124 C125 C129 176.8(3)
C124 C125 C126 C121 -2.6(4)
C129 C125 C126 C121 178.1(3)
C124 C125 C126 C130 174.6(3)
C129 C125 C126 C130 -4.8(4)
C122 C121 C126 C125 6.2(4)
B101 C121 C126 C125 -170.3(3)
C122 C121 C126 C130 -170.9(2)
B101 C121 C126 C130 12.6(4)
B101 O104 C131 C136 -120.6(2)
B101 O104 C131 C132 122.2(2)
B101 O104 C131 Fe99 1.06(18)
C101 Fe99 C131 O104 -83.51(15)
C103 Fe99 C131 O104 84.31(14)
C102 Fe99 C131 O104 -178.04(14)
B101 Fe99 C131 O104 -0.76(13)
P101 Fe99 C131 O104 2.7(3)
C101 Fe99 C131 C136 30.20(19)
C103 Fe99 C131 C136 -161.98(19)
C102 Fe99 C131 C136 -64.33(19)
B101 Fe99 C131 C136 113.0(2)
P101 Fe99 C131 C136 116.4(2)
C101 Fe99 C131 C132 162.83(19)
C103 Fe99 C131 C132 -29.34(19)
C102 Fe99 C131 C132 68.30(19)
B101 Fe99 C131 C132 -114.4(2)
P101 Fe99 C131 C132 -111.0(3)
O104 C131 C132 C137 179.19(19)
C136 C131 C132 C137 62.3(3)
Fe99 C131 C132 C137 -74.4(2)
O104 C131 C132 C133 59.5(2)
C136 C131 C132 C133 -57.4(3)
Fe99 C131 C132 C133 165.86(16)
C137 C132 C133 C134 -59.6(3)
C131 C132 C133 C134 60.3(3)
C132 C133 C134 C135 -60.6(3)
C132 C133 C134 C140 59.3(3)
C133 C134 C135 C136 60.7(3)
C140 C134 C135 C136 -58.5(3)
O104 C131 C136 C139 -178.83(19)
C132 C131 C136 C139 -61.9(3)
Fe99 C131 C136 C139 74.6(2)
O104 C131 C136 C135 -59.2(2)
C132 C131 C136 C135 57.8(3)
Fe99 C131 C136 C135 -165.72(16)
C134 C135 C136 C131 -60.9(3)
C134 C135 C136 C139 59.3(3)
C131 C132 C137 C138 -60.7(3)
C133 C132 C137 C138 60.2(3)
C132 C137 C138 C140 -61.0(3)
C132 C137 C138 C139 58.3(3)
C131 C136 C139 C138 59.6(3)
C135 C136 C139 C138 -61.3(3)
C137 C138 C139 C136 -57.7(3)
C140 C138 C139 C136 61.9(3)
C135 C134 C140 C138 58.7(3)
C133 C134 C140 C138 -59.3(3)
C137 C138 C140 C134 60.3(3)
C139 C138 C140 C134 -60.0(3)
